data_7236056
loop_
_publ_author_name
'Qi, Xing-Hui'
'Du, Ke-Zhao'
'Feng, Mei-Ling'
'Li, Jian-Rong'
'Du, Cheng-Feng'
'Zhang, Bo'
'Huang, Xiao-Ying'

_publ_section_title
;
 A two-dimensionally microporous thiostannate with superior Cs+ and Sr2+
 ion-exchange property
;
_journal_issue 10
_journal_name_full 'Journal of Materials Chemistry A'
_journal_page_first 5665
_journal_paper_doi 10.1039/C5TA00566C
_journal_volume 3
_journal_year 2015
_chemical_formula_moiety 'Cs2 H9 O4.50 S7 Sn3'
_chemical_formula_sum 'Cs2 H9 O4.5 S7 Sn3'
_chemical_formula_weight 927.38
_space_group_IT_number 15
_space_group_name_Hall '-C 2yc'
_space_group_name_H-M_alt 'C 1 2/c 1'
_symmetry_cell_setting monoclinic
_symmetry_space_group_name_Hall '-C 2yc'
_symmetry_space_group_name_H-M 'C 1 2/c 1'
_atom_sites_solution_hydrogens 'not added'
_atom_sites_solution_primary direct
_atom_sites_solution_secondary difmap
_audit_creation_method SHELXL-97
_audit_update_record
;
2014-09-21 deposited with the CCDC.
2015-01-29 downloaded from the CCDC.
;
_cell_angle_alpha 90.00
_cell_angle_beta 111.60(2)
_cell_angle_gamma 90.00
_cell_formula_units_Z 8
_cell_length_a 22.363(5)
_cell_length_b 13.0895(16)
_cell_length_c 14.432(3)
_cell_measurement_reflns_used 781
_cell_measurement_temperature 293(2)
_cell_measurement_theta_max 24.3510
_cell_measurement_theta_min 2.6010
_cell_volume 3927.9(14)
_computing_cell_refinement
;
CrysAlisPro, Agilent Technologies,
Version 1.171.36.28 (release 01-02-2013 CrysAlis171 .NET)
(compiled Feb  1 2013,16:14:44)
;
_computing_data_collection
;
CrysAlisPro, Agilent Technologies,
Version 1.171.36.28 (release 01-02-2013 CrysAlis171 .NET)
(compiled Feb  1 2013,16:14:44)
;
_computing_data_reduction
;
CrysAlisPro, Agilent Technologies,
Version 1.171.36.28 (release 01-02-2013 CrysAlis171 .NET)
(compiled Feb  1 2013,16:14:44)
;
_computing_molecular_graphics 'DIAMOND. Version 3.0.'
_computing_publication_material 'Windows Word 2003'
_computing_structure_refinement 'SHELXL-97 (Sheldrick, 1997)'
_computing_structure_solution 'SHELXS-97 (Sheldrick, 1990)'
_diffrn_ambient_temperature 293(2)
_diffrn_detector_area_resol_mean 16.2083
_diffrn_measured_fraction_theta_full 0.997
_diffrn_measured_fraction_theta_max 0.997
_diffrn_measurement_device_type 'Xcalibur, Eos'
_diffrn_measurement_method '\w scans'
_diffrn_radiation_monochromator graphite
_diffrn_radiation_source 'fine-focus sealed tube'
_diffrn_radiation_type MoK\a
_diffrn_radiation_wavelength 0.71073
_diffrn_reflns_av_R_equivalents 0.0801
_diffrn_reflns_av_sigmaI/netI 0.1522
_diffrn_reflns_limit_h_max 26
_diffrn_reflns_limit_h_min -17
_diffrn_reflns_limit_k_max 15
_diffrn_reflns_limit_k_min -15
_diffrn_reflns_limit_l_max 14
_diffrn_reflns_limit_l_min -17
_diffrn_reflns_number 7765
_diffrn_reflns_theta_full 25.03
_diffrn_reflns_theta_max 25.03
_diffrn_reflns_theta_min 2.60
_exptl_absorpt_coefficient_mu 8.181
_exptl_absorpt_correction_T_max 1.00000
_exptl_absorpt_correction_T_min 0.53210
_exptl_absorpt_correction_type multi-scan
_exptl_absorpt_process_details
;
CrysAlisPro, Agilent Technologies,
Version 1.171.36.28 (release 01-02-2013 CrysAlis171 .NET)
(compiled Feb  1 2013,16:14:44)
Empirical absorption correction using spherical harmonics,
 implemented in SCALE3 ABSPACK scaling algorithm.
;
_exptl_crystal_colour 'light yellow'
_exptl_crystal_density_diffrn 3.137
_exptl_crystal_density_method 'not measured'
_exptl_crystal_description flake
_exptl_crystal_F_000 3336
_exptl_crystal_size_max 0.080
_exptl_crystal_size_mid 0.050
_exptl_crystal_size_min 0.015
_refine_diff_density_max 2.649
_refine_diff_density_min -2.377
_refine_diff_density_rms 0.361
_refine_ls_extinction_method none
_refine_ls_goodness_of_fit_ref 1.028
_refine_ls_hydrogen_treatment none
_refine_ls_matrix_type full
_refine_ls_number_parameters 195
_refine_ls_number_reflns 3467
_refine_ls_number_restraints 102
_refine_ls_restrained_S_all 1.013
_refine_ls_R_factor_all 0.1654
_refine_ls_R_factor_gt 0.0922
_refine_ls_shift/su_max 0.000
_refine_ls_shift/su_mean 0.000
_refine_ls_structure_factor_coef Fsqd
_refine_ls_weighting_details 'calc w=1/[\s^2^(Fo^2^)+(0.0400P)^2^+562.0000P] where P=(Fo^2^+2Fc^2^)/3'
_refine_ls_weighting_scheme calc
_refine_ls_wR_factor_gt 0.1775
_refine_ls_wR_factor_ref 0.2071
_reflns_number_gt 1977
_reflns_number_total 3467
_reflns_threshold_expression >2sigma(I)
_cod_data_source_file c5ta00566c2.cif
_cod_data_source_block FJSM-SnS-Cs
_cod_original_cell_volume 3927.6(13)
_cod_original_sg_symbol_Hall '-C 2yC'
_cod_original_sg_symbol_H-M 'C 2/C'
_cod_original_formula_sum 'Cs2 H9 O4.50 S7 Sn3'
_cod_database_code 7236056

loop_
_symmetry_equiv_pos_as_xyz
'x, y, z'
'-x, y, -z+1/2'
'x+1/2, y+1/2, z'
'-x+1/2, y+1/2, -z+1/2'
'-x, -y, -z'
'x, -y, z-1/2'
'-x+1/2, -y+1/2, -z'
'x+1/2, -y+1/2, z-1/2'

loop_
_atom_site_label
_atom_site_type_symbol
_atom_site_fract_x
_atom_site_fract_y
_atom_site_fract_z
_atom_site_U_iso_or_equiv
_atom_site_adp_type
_atom_site_occupancy
_atom_site_symmetry_multiplicity
_atom_site_calc_flag
_atom_site_refinement_flags
Sn1 Sn 0.57360(8) 0.63826(12) 0.23783(15) 0.0290(5) Uani 1 1 d .
Sn2 Sn 0.72788(8) 0.72178(13) 0.23669(15) 0.0323(5) Uani 1 1 d .
Sn3 Sn 0.69400(8) 0.45357(13) 0.24131(15) 0.0311(5) Uani 1 1 d .
S1 S 0.6930(3) 0.6039(5) 0.3568(5) 0.0305(16) Uani 1 1 d .
S2 S 0.6148(3) 0.7751(5) 0.1641(6) 0.0385(18) Uani 1 1 d .
S3 S 0.5774(3) 0.4705(5) 0.1670(6) 0.0370(19) Uani 1 1 d .
S4 S 0.4574(3) 0.6617(5) 0.1217(6) 0.0374(18) Uani 1 1 d .
S5 S 0.7499(3) 0.5654(5) 0.1648(6) 0.041(2) Uani 1 1 d .
S6 S 0.7563(4) 0.8416(5) 0.1207(6) 0.0424(19) Uani 1 1 d .
S7 S 0.8032(3) 0.8100(5) 0.3763(6) 0.0363(18) Uani 1 1 d .
Cs1 Cs 0.40358(12) 0.39654(19) 0.05625(18) 0.0698(8) Uani 1 1 d .
Cs2 Cs 0.84152(12) 0.6126(2) 0.5657(2) 0.0793(8) Uani 1 1 d .
O1 O 0.524(6) 0.219(9) 0.108(14) 0.24(2) Uani 0.50 1 d PU
O2 O 0.418(11) 0.188(14) 0.26(3) 0.24(2) Uani 0.25 1 d PU
O3 O 0.393(5) 0.098(7) 0.062(10) 0.24(2) Uani 0.50 1 d PU
O4 O 0.876(6) 0.541(13) 0.419(17) 0.31(4) Uani 0.50 1 d PU
O5 O 0.992(6) 0.542(10) 0.581(12) 0.31(4) Uani 0.50 1 d PU
O1B O 0.553(6) 0.207(9) 0.101(14) 0.24(3) Uani 0.50 1 d PU
O2B O 0.5000 0.216(9) 0.2500 0.24(2) Uani 0.50 2 d SPU
O3B O 0.380(5) 0.169(7) 0.116(12) 0.24(2) Uani 0.50 1 d PU
O4B O 0.920(7) 0.543(13) 0.414(17) 0.31(4) Uani 0.50 1 d PU
O5B O 0.980(7) 0.546(9) 0.706(12) 0.30(4) Uani 0.50 1 d PU

loop_
_atom_site_aniso_label
_atom_site_aniso_U_11
_atom_site_aniso_U_22
_atom_site_aniso_U_33
_atom_site_aniso_U_23
_atom_site_aniso_U_13
_atom_site_aniso_U_12
Sn1 0.0223(9) 0.0171(8) 0.0525(13) -0.0020(9) 0.0196(9) -0.0009(7)
Sn2 0.0266(10) 0.0176(9) 0.0575(14) -0.0069(9) 0.0212(10) -0.0071(8)
Sn3 0.0247(10) 0.0165(8) 0.0563(14) 0.0005(9) 0.0198(10) 0.0026(7)
S1 0.025(4) 0.022(3) 0.046(5) -0.005(3) 0.015(3) -0.003(3)
S2 0.033(4) 0.025(3) 0.058(5) 0.009(4) 0.018(4) 0.000(3)
S3 0.021(3) 0.022(3) 0.067(6) -0.016(3) 0.015(4) -0.004(3)
S4 0.029(4) 0.039(4) 0.047(5) 0.006(4) 0.016(4) 0.002(3)
S5 0.042(4) 0.023(3) 0.070(6) -0.008(4) 0.036(4) -0.006(3)
S6 0.051(5) 0.034(4) 0.047(5) -0.010(4) 0.022(4) -0.022(4)
S7 0.036(4) 0.024(3) 0.041(5) 0.002(3) 0.005(4) -0.010(3)
Cs1 0.0712(16) 0.0732(16) 0.0684(17) -0.0212(13) 0.0295(14) -0.0251(13)
Cs2 0.0691(16) 0.0730(17) 0.098(2) 0.0093(15) 0.0339(16) -0.0075(13)
O1 0.23(5) 0.13(3) 0.45(7) -0.001(12) 0.24(5) 0.000(12)
O2 0.23(5) 0.13(3) 0.45(7) -0.001(13) 0.24(5) 0.000(12)
O3 0.24(5) 0.13(3) 0.45(7) 0.000(12) 0.24(5) -0.002(12)
O4 0.23(10) 0.24(6) 0.44(11) -0.09(7) 0.11(10) 0.01(7)
O5 0.23(9) 0.24(6) 0.45(11) -0.08(7) 0.11(10) 0.01(6)
O1B 0.24(6) 0.13(4) 0.46(7) -0.01(2) 0.24(6) -0.01(2)
O2B 0.23(5) 0.13(3) 0.45(7) 0.000 0.24(5) 0.000
O3B 0.23(5) 0.13(3) 0.45(7) 0.000(12) 0.24(5) 0.002(12)
O4B 0.24(10) 0.24(6) 0.44(11) -0.09(7) 0.11(10) 0.01(7)
O5B 0.22(10) 0.24(6) 0.45(12) -0.08(8) 0.12(10) 0.03(7)

loop_
_atom_type_symbol
_atom_type_description
_atom_type_scat_dispersion_real
_atom_type_scat_dispersion_imag
_atom_type_scat_source
H H 0.0000 0.0000 'International Tables Vol C Tables 4.2.6.8 and 6.1.1.4'
O O 0.0106 0.0060 'International Tables Vol C Tables 4.2.6.8 and 6.1.1.4'
S S 0.1246 0.1234 'International Tables Vol C Tables 4.2.6.8 and 6.1.1.4'
Sn Sn -0.6537 1.4246 'International Tables Vol C Tables 4.2.6.8 and 6.1.1.4'
Cs Cs -0.3680 2.1192 'International Tables Vol C Tables 4.2.6.8 and 6.1.1.4'

loop_
_geom_angle_atom_site_label_1
_geom_angle_atom_site_label_2
_geom_angle_atom_site_label_3
_geom_angle
_geom_angle_site_symmetry_1
_geom_angle_site_symmetry_3
S4 Sn1 S2 123.4(3) 2_655 .
S4 Sn1 S3 122.5(3) 2_655 .
S2 Sn1 S3 113.8(3) . .
S4 Sn1 S4 89.9(3) 2_655 .
S2 Sn1 S4 94.8(2) . .
S3 Sn1 S4 91.0(2) . .
S4 Sn1 S1 90.6(2) 2_655 .
S2 Sn1 S1 87.4(2) . .
S3 Sn1 S1 86.3(2) . .
S4 Sn1 S1 177.1(2) . .
S4 Sn1 Cs1 59.95(18) 2_655 2_655
S2 Sn1 Cs1 152.76(18) . 2_655
S3 Sn1 Cs1 66.9(2) . 2_655
S4 Sn1 Cs1 112.47(17) . 2_655
S1 Sn1 Cs1 65.38(15) . 2_655
S4 Sn1 Cs2 62.43(17) 2_655 7_666
S2 Sn1 Cs2 65.23(19) . 7_666
S3 Sn1 Cs2 152.76(17) . 7_666
S4 Sn1 Cs2 116.22(17) . 7_666
S1 Sn1 Cs2 66.49(14) . 7_666
Cs1 Sn1 Cs2 101.23(7) 2_655 7_666
S4 Sn1 Cs1 170.29(18) 2_655 5_665
S2 Sn1 Cs1 57.79(19) . 5_665
S3 Sn1 Cs1 58.48(19) . 5_665
S4 Sn1 Cs1 80.39(18) . 5_665
S1 Sn1 Cs1 99.14(16) . 5_665
Cs1 Sn1 Cs1 124.17(5) 2_655 5_665
Cs2 Sn1 Cs1 121.84(6) 7_666 5_665
S7 Sn2 S5 125.2(3) . .
S7 Sn2 S2 121.1(3) . .
S5 Sn2 S2 113.4(3) . .
S7 Sn2 S6 89.3(2) . .
S5 Sn2 S6 95.7(2) . .
S2 Sn2 S6 90.7(3) . .
S7 Sn2 S1 90.9(2) . .
S5 Sn2 S1 86.8(2) . .
S2 Sn2 S1 86.5(2) . .
S6 Sn2 S1 176.8(2) . .
S7 Sn2 Cs2 60.84(19) . 7_666
S5 Sn2 Cs2 152.69(18) . 7_666
S2 Sn2 Cs2 64.71(19) . 7_666
S6 Sn2 Cs2 111.40(18) . 7_666
S1 Sn2 Cs2 66.02(15) . 7_666
S7 Sn2 Cs1 169.25(18) . 5_665
S5 Sn2 Cs1 57.8(2) . 5_665
S2 Sn2 Cs1 58.46(19) . 5_665
S6 Sn2 Cs1 80.02(17) . 5_665
S1 Sn2 Cs1 99.74(16) . 5_665
Cs2 Sn2 Cs1 122.16(6) 7_666 5_665
S6 Sn3 S3 121.1(3) 4_645 .
S6 Sn3 S5 125.9(3) 4_645 .
S3 Sn3 S5 113.0(3) . .
S6 Sn3 S7 89.1(2) 4_645 4_645
S3 Sn3 S7 93.4(2) . 4_645
S5 Sn3 S7 89.9(2) . 4_645
S6 Sn3 S1 92.3(2) 4_645 .
S3 Sn3 S1 87.3(2) . .
S5 Sn3 S1 87.8(2) . .
S7 Sn3 S1 177.8(2) 4_645 .
S6 Sn3 Cs1 61.63(18) 4_645 2_655
S3 Sn3 Cs1 65.6(2) . 2_655
S5 Sn3 Cs1 152.10(18) . 2_655
S7 Sn3 Cs1 117.82(18) 4_645 2_655
S1 Sn3 Cs1 64.39(15) . 2_655
S6 Sn3 Cs1 167.87(19) 4_645 5_665
S3 Sn3 Cs1 58.3(2) . 5_665
S5 Sn3 Cs1 56.9(2) . 5_665
S7 Sn3 Cs1 78.93(17) 4_645 5_665
S1 Sn3 Cs1 99.65(17) . 5_665
Cs1 Sn3 Cs1 122.37(7) 2_655 5_665
Sn3 S1 Sn1 87.5(2) . .
Sn3 S1 Sn2 86.9(2) . .
Sn1 S1 Sn2 86.9(2) . .
Sn3 S1 Cs2 110.0(2) . .
Sn1 S1 Cs2 162.1(3) . .
Sn2 S1 Cs2 97.36(19) . .
Sn3 S1 Cs1 79.45(16) . 2_655
Sn1 S1 Cs1 77.40(15) . 2_655
Sn2 S1 Cs1 159.5(3) . 2_655
Cs2 S1 Cs1 101.60(18) . 2_655
Sn3 S1 Cs2 158.1(3) . 7_666
Sn1 S1 Cs2 76.79(15) . 7_666
Sn2 S1 Cs2 77.16(15) . 7_666
Cs2 S1 Cs2 87.15(15) . 7_666
Cs1 S1 Cs2 111.19(16) 2_655 7_666
Sn1 S2 Sn2 95.8(2) . .
Sn1 S2 Cs1 89.4(2) . 5_665
Sn2 S2 Cs1 88.0(2) . 5_665
Sn1 S2 Cs2 80.7(2) . 7_666
Sn2 S2 Cs2 81.0(2) . 7_666
Cs1 S2 Cs2 164.3(2) 5_665 7_666
Sn3 S3 Sn1 95.4(2) . .
Sn3 S3 Cs1 159.8(2) . .
Sn1 S3 Cs1 102.7(2) . .
Sn3 S3 Cs1 88.8(2) . 5_665
Sn1 S3 Cs1 88.6(2) . 5_665
Cs1 S3 Cs1 100.26(18) . 5_665
Sn3 S3 Cs1 80.5(2) . 2_655
Sn1 S3 Cs1 78.8(2) . 2_655
Cs1 S3 Cs1 94.35(17) . 2_655
Cs1 S3 Cs1 162.48(19) 5_665 2_655
Sn1 S4 Sn1 88.3(3) 2_655 .
Sn1 S4 Cs1 85.8(2) 2_655 .
Sn1 S4 Cs1 102.4(2) . .
Sn1 S4 Cs2 83.83(19) 2_655 8_465
Sn1 S4 Cs2 133.1(3) . 8_465
Cs1 S4 Cs2 122.92(19) . 8_465
Sn2 S5 Sn3 95.4(3) . .
Sn2 S5 Cs2 157.0(3) . 6_565
Sn3 S5 Cs2 104.2(2) . 6_565
Sn2 S5 Cs1 89.2(2) . 5_665
Sn3 S5 Cs1 90.2(2) . 5_665
Cs2 S5 Cs1 102.53(19) 6_565 5_665
Sn3 S6 Sn2 88.9(3) 4_655 .
Sn3 S6 Cs1 84.8(2) 4_655 3
Sn2 S6 Cs1 136.6(3) . 3
Sn2 S7 Sn3 88.7(2) . 4_655
Sn2 S7 Cs2 100.9(2) . .
Sn3 S7 Cs2 166.0(3) 4_655 .
Sn2 S7 Cs2 85.5(2) . 7_666
Sn3 S7 Cs2 100.6(2) 4_655 7_666
Cs2 S7 Cs2 90.45(17) . 7_666
O3B Cs1 O1 60(2) . .
O3B Cs1 S4 151(3) . .
O1 Cs1 S4 115(2) . .
O3B Cs1 O2B 46(3) . .
O1 Cs1 O2B 37(3) . .
S4 Cs1 O2B 111.5(15) . .
O3B Cs1 S3 112(2) . .
O1 Cs1 S3 58(2) . .
S4 Cs1 S3 57.11(14) . .
O2B Cs1 S3 67.5(11) . .
O3B Cs1 S5 99(3) . 5_665
O1 Cs1 S5 132(3) . 5_665
S4 Cs1 S5 101.71(16) . 5_665
O2B Cs1 S5 145.4(13) . 5_665
S3 Cs1 S5 143.85(17) . 5_665
O3B Cs1 S2 72(3) . 5_665
O1 Cs1 S2 67(3) . 5_665
S4 Cs1 S2 134.30(17) . 5_665
O2B Cs1 S2 96.2(13) . 5_665
S3 Cs1 S2 106.61(16) . 5_665
S5 Cs1 S2 65.40(15) 5_665 5_665
O3B Cs1 S6 60.8(16) . 3_445
O1 Cs1 S6 120(2) . 3_445
S4 Cs1 S6 110.24(16) . 3_445
O2B Cs1 S6 90.6(4) . 3_445
S3 Cs1 S6 143.15(18) . 3_445
S5 Cs1 S6 68.32(17) 5_665 3_445
S2 Cs1 S6 104.88(16) 5_665 3_445
O3B Cs1 S3 137(3) . 5_665
O1 Cs1 S3 100(3) . 5_665
S4 Cs1 S3 70.10(16) . 5_665
O2B Cs1 S3 135.68(12) . 5_665
S3 Cs1 S3 79.74(18) . 5_665
S5 Cs1 S3 64.83(15) 5_665 5_665
S2 Cs1 S3 64.78(14) 5_665 5_665
S6 Cs1 S3 131.84(17) 3_445 5_665
O3B Cs1 S1 112.9(18) . 2_655
O1 Cs1 S1 151(3) . 2_655
S4 Cs1 S1 55.65(14) . 2_655
O2B Cs1 S1 115.8(9) . 2_655
S3 Cs1 S1 106.86(15) . 2_655
S5 Cs1 S1 75.12(15) 5_665 2_655
S2 Cs1 S1 140.42(16) 5_665 2_655
S6 Cs1 S1 55.16(14) 3_445 2_655
S3 Cs1 S1 101.43(15) 5_665 2_655
O3B Cs1 S3 85(3) . 2_655
O1 Cs1 S3 99(3) . 2_655
S4 Cs1 S3 66.97(15) . 2_655
O2B Cs1 S3 65.1(11) . 2_655
S3 Cs1 S3 78.37(17) . 2_655
S5 Cs1 S3 123.11(15) 5_665 2_655
S2 Cs1 S3 157.70(15) 5_665 2_655
S6 Cs1 S3 65.34(15) 3_445 2_655
S3 Cs1 S3 137.05(8) 5_665 2_655
S1 Cs1 S3 51.88(14) 2_655 2_655
O3B Cs1 Sn1 120(3) . 2_655
O1 Cs1 Sn1 118(3) . 2_655
S4 Cs1 Sn1 34.21(12) . 2_655
O2B Cs1 Sn1 93.5(14) . 2_655
S3 Cs1 Sn1 70.74(11) . 2_655
S5 Cs1 Sn1 109.41(12) 5_665 2_655
S2 Cs1 Sn1 167.96(12) 5_665 2_655
S6 Cs1 Sn1 82.04(12) 3_445 2_655
S3 Cs1 Sn1 103.23(11) 5_665 2_655
S1 Cs1 Sn1 37.21(10) 2_655 2_655
S3 Cs1 Sn1 34.31(9) 2_655 2_655
O4 Cs2 O3 56(5) . 8_556
O4 Cs2 O5B 85(6) . .
O3 Cs2 O5B 57(3) 8_556 .
O4 Cs2 O4B 14(5) . .
O3 Cs2 O4B 56(4) 8_556 .
O5B Cs2 O4B 74(4) . .
O4 Cs2 O5 53(4) . .
O3 Cs2 O5 51(3) 8_556 .
O5B Cs2 O5 34(4) . .
O4B Cs2 O5 40(4) . .
O4 Cs2 S1 77(3) . .
O3 Cs2 S1 101(2) 8_556 .
O5B Cs2 S1 158(2) . .
O4B Cs2 S1 89(3) . .
O5 Cs2 S1 129(3) . .
O4 Cs2 S7 73(4) . .
O3 Cs2 S7 129(2) 8_556 .
O5B Cs2 S7 126(4) . .
O4B Cs2 S7 75(4) . .
O5 Cs2 S7 101(3) . .
S1 Cs2 S7 59.88(15) . .
O4 Cs2 S5 116(4) . 6_566
O3 Cs2 S5 72.6(19) 8_556 6_566
O5B Cs2 S5 98(4) . 6_566
O4B Cs2 S5 125(3) . 6_566
O5 Cs2 S5 118(3) . 6_566
S1 Cs2 S5 80.32(17) . 6_566
S7 Cs2 S5 136.49(18) . 6_566
O4 Cs2 S7 142(3) . 7_666
O3 Cs2 S7 128.3(18) 8_556 7_666
O5B Cs2 S7 131(4) . 7_666
O4B Cs2 S7 155(3) . 7_666
O5 Cs2 S7 165(3) . 7_666
S1 Cs2 S7 65.69(16) . 7_666
S7 Cs2 S7 89.55(17) . 7_666
S5 Cs2 S7 56.17(15) 6_566 7_666
O4 Cs2 O3B 73(5) . 8_556
O3 Cs2 O3B 18(2) 8_556 8_556
O5B Cs2 O3B 60(3) . 8_556
O4B Cs2 O3B 74(4) . 8_556
O5 Cs2 O3B 65(3) . 8_556
S1 Cs2 O3B 102(2) . 8_556
S7 Cs2 O3B 144(2) . 8_556
S5 Cs2 O3B 55.5(13) 6_566 8_556
S7 Cs2 O3B 111.7(13) 7_666 8_556
O4 Cs2 S4 94(3) . 8_566
O3 Cs2 S4 118.8(19) 8_556 8_566
O5B Cs2 S4 69(3) . 8_566
O4B Cs2 S4 83(3) . 8_566
O5 Cs2 S4 68(2) . 8_566
S1 Cs2 S4 123.46(17) . 8_566
S7 Cs2 S4 64.01(16) . 8_566
S5 Cs2 S4 146.24(19) 6_566 8_566
S7 Cs2 S4 108.46(16) 7_666 8_566
O3B Cs2 S4 128.6(16) 8_556 8_566
O4 Cs2 S2 151(3) . 7_666
O3 Cs2 S2 114(3) 8_556 7_666
O5B Cs2 S2 69(3) . 7_666
O4B Cs2 S2 138(3) . 7_666
O5 Cs2 S2 99(3) . 7_666
S1 Cs2 S2 131.47(16) . 7_666
S7 Cs2 S2 112.60(16) . 7_666
S5 Cs2 S2 79.88(17) 6_566 7_666
S7 Cs2 S2 66.43(15) 7_666 7_666
O3B Cs2 S2 102(2) 8_556 7_666
S4 Cs2 S2 66.41(15) 8_566 7_666
O1B O1 Cs1 143(10) . .
O3B O3 Cs2 118(7) . 8_455
O4B O4 Cs2 128(10) . .
Cs1 O2B Cs1 100(3) 2_655 .
O3 O3B Cs1 113(8) . .
O3 O3B Cs2 44(5) . 8_455
Cs1 O3B Cs2 154(5) . 8_455
O4 O4B Cs2 38(10) . .
O5B O5B Cs2 144(10) 2_756 .

loop_
_geom_bond_atom_site_label_1
_geom_bond_atom_site_label_2
_geom_bond_distance
_geom_bond_site_symmetry_2
Sn1 S4 2.391(8) 2_655
Sn1 S2 2.431(7) .
Sn1 S3 2.437(6) .
Sn1 S4 2.539(7) .
Sn1 S1 2.628(7) .
Sn1 Cs1 4.241(3) 2_655
Sn1 Cs2 4.279(3) 7_666
Sn1 Cs1 4.481(3) 5_665
Sn2 S7 2.393(7) .
Sn2 S5 2.426(7) .
Sn2 S2 2.456(7) .
Sn2 S6 2.540(7) .
Sn2 S1 2.643(7) .
Sn2 Cs2 4.301(3) 7_666
Sn2 Cs1 4.445(3) 5_665
Sn3 S6 2.392(7) 4_645
Sn3 S3 2.437(7) .
Sn3 S5 2.438(7) .
Sn3 S7 2.549(7) 4_645
Sn3 S1 2.585(7) .
Sn3 Cs1 4.307(3) 2_655
Sn3 Cs1 4.489(3) 5_665
S1 Cs2 3.572(7) .
S1 Cs1 3.951(7) 2_655
S1 Cs2 4.030(7) 7_666
S2 Cs1 3.791(8) 5_665
S2 Cs2 3.937(8) 7_666
S3 Cs1 3.745(7) .
S3 Cs1 3.821(8) 5_665
S3 Cs1 3.978(9) 2_655
S4 Sn1 2.391(8) 2_655
S4 Cs1 3.680(7) .
S4 Cs2 3.815(7) 8_465
S5 Cs2 3.719(7) 6_565
S5 Cs1 3.761(9) 5_665
S6 Sn3 2.392(7) 4_655
S6 Cs1 3.805(8) 3
S7 Sn3 2.549(7) 4_655
S7 Cs2 3.627(7) .
S7 Cs2 3.767(8) 7_666
Cs1 O3B 3.20(9) .
Cs1 O1 3.42(11) .
Cs1 O2B 3.69(8) .
Cs1 S5 3.761(9) 5_665
Cs1 S2 3.791(8) 5_665
Cs1 S6 3.805(8) 3_445
Cs1 S3 3.821(8) 5_665
Cs1 S1 3.951(7) 2_655
Cs1 S3 3.978(9) 2_655
Cs1 Sn1 4.241(3) 2_655
Cs2 O4 2.67(19) .
Cs2 O3 3.00(9) 8_556
Cs2 O5B 3.14(12) .
Cs2 O4B 3.40(18) .
Cs2 O5 3.41(13) .
Cs2 S5 3.719(7) 6_566
Cs2 S7 3.767(8) 7_666
Cs2 O3B 3.80(10) 8_556
Cs2 S4 3.815(7) 8_566
Cs2 S2 3.937(8) 7_666
O1 O1B 0.73(14) .
O3 O3B 1.32(13) .
O3 Cs2 3.00(9) 8_455
O4 O4B 1.02(19) .
O2B Cs1 3.69(8) 2_655
O3B Cs2 3.80(10) 8_455
O5B O5B 1.3(3) 2_756
